data_7246127
loop_
_publ_author_name
'Abidi, Adela'
'Fortin, Emmanuelle'
'Larocque, Kariane'
'Essalhi, Mohamed'
'Dissem, Nour'
'Chartrand, Daniel'
'Maris, Thierry'
'Duong, Adam'

_publ_section_title
;
 Missing puzzle in crystal engineering: 2-pyridone and
 [1,3,5]-triazine-2,4-diamine, the two most common cyclic hydrogen bonding
 sticky sites, in a single core
;
_journal_issue 6
_journal_name_full CrystEngComm
_journal_page_first 1018
_journal_page_last 1028
_journal_paper_doi 10.1039/D2CE01505F
_journal_volume 25
_journal_year 2023
_chemical_formula_moiety 'C8 H8 N6 O, C H4 O'
_chemical_formula_sum 'C9 H12 N6 O2'
_chemical_formula_weight 236.25
_chemical_name_systematic '6-(4,6-diamino-1,3,5-triazin-2-yl)pyridin-2(1H)-one methanol solvate'
_space_group_crystal_system triclinic
_space_group_IT_number 2
_space_group_name_Hall '-P 1'
_space_group_name_H-M_alt 'P -1'
_atom_sites_solution_hydrogens mixed
_atom_sites_solution_primary dual
_audit_creation_date 2022-04-24
_audit_creation_method
;
Olex2 1.5
(compiled 2022.04.07 svn.rca3783a0 for OlexSys, GUI svn.r6498)
;
_audit_update_record
;
2022-04-28 deposited with the CCDC.	2023-01-13 downloaded from the CCDC.
;
_cell_angle_alpha 94.326(5)
_cell_angle_beta 99.044(5)
_cell_angle_gamma 110.439(5)
_cell_formula_units_Z 2
_cell_length_a 8.1197(6)
_cell_length_b 8.3630(6)
_cell_length_c 8.3902(5)
_cell_measurement_reflns_used 1000
_cell_measurement_temperature 100
_cell_measurement_theta_max 69.823
_cell_measurement_theta_min 5.393
_cell_volume 521.98(7)
_computing_cell_refinement
;
SAINT (2020) V8.40B; Integration Software for Single Crystal Data.
Bruker AXS Inc., Madison, WI 53719-1173.
;
_computing_data_collection
;
APEX 3 (2019) Bruker AXS Inc., Madison, WI 53719-1173.
;
_computing_data_reduction
;
SAINT (2020) V8.40B; Integration Software for Single Crystal Data.
Bruker AXS Inc., Madison, WI 53719-1173.
;
_computing_molecular_graphics 'Olex2 1.5 (Dolomanov et al., 2009)'
_computing_publication_material 'Olex2 1.5 (Dolomanov et al., 2009)'
_computing_structure_refinement 'XL  (Sheldrick, 2008)'
_computing_structure_solution 'XT  (Sheldrick, 2015)'
_diffrn_ambient_temperature 100
_diffrn_detector_area_resol_mean 8.3
_diffrn_detector_type 'Bruker APEX2 CCD'
_diffrn_measured_fraction_theta_full 0.996
_diffrn_measured_fraction_theta_max 0.994
_diffrn_measurement_device 'three-circle diffractometer'
_diffrn_measurement_device_type 'Bruker Smart APEX'
_diffrn_measurement_method '\w scans'
_diffrn_measurement_specimen_support 'Hampton Research Cryoloop'
_diffrn_radiation_type CuK\a
_diffrn_radiation_wavelength 1.54178
_diffrn_reflns_av_R_equivalents 0.0456
_diffrn_reflns_av_unetI/netI 0.0431
_diffrn_reflns_Laue_measured_fraction_full 0.996
_diffrn_reflns_Laue_measured_fraction_max 0.994
_diffrn_reflns_limit_h_max 9
_diffrn_reflns_limit_h_min -9
_diffrn_reflns_limit_k_max 10
_diffrn_reflns_limit_k_min -10
_diffrn_reflns_limit_l_max 10
_diffrn_reflns_limit_l_min -10
_diffrn_reflns_number 7245
_diffrn_reflns_point_group_measured_fraction_full 0.996
_diffrn_reflns_point_group_measured_fraction_max 0.994
_diffrn_reflns_theta_full 67.679
_diffrn_reflns_theta_max 70.006
_diffrn_reflns_theta_min 5.392
_exptl_absorpt_coefficient_mu 0.944
_exptl_absorpt_correction_T_max 0.2238
_exptl_absorpt_correction_T_min 0.1041
_exptl_absorpt_correction_type multi-scan
_exptl_absorpt_process_details
;
SADABS-2016/2 (Bruker,2016/2) was used for absorption correction.
wR2(int) was 0.1566 before and 0.0551 after correction.
The Ratio of minimum to maximum transmission is 0.4651.
The \l/2 correction factor is Not present.
;
_exptl_crystal_colour 'clear light colourless'
_exptl_crystal_colour_lustre clear
_exptl_crystal_colour_modifier light
_exptl_crystal_colour_primary colourless
_exptl_crystal_density_diffrn 1.503
_exptl_crystal_description plate
_exptl_crystal_F_000 248
_exptl_crystal_recrystallization_method 'crystallsed from MeOH'
_exptl_crystal_size_max 0.18
_exptl_crystal_size_mid 0.13
_exptl_crystal_size_min 0.03
_refine_diff_density_max 0.246
_refine_diff_density_min -0.170
_refine_diff_density_rms 0.046
_refine_ls_extinction_method none
_refine_ls_goodness_of_fit_ref 1.025
_refine_ls_hydrogen_treatment mixed
_refine_ls_matrix_type full
_refine_ls_number_parameters 179
_refine_ls_number_reflns 1972
_refine_ls_number_restraints 11
_refine_ls_restrained_S_all 1.021
_refine_ls_R_factor_all 0.0555
_refine_ls_R_factor_gt 0.0427
_refine_ls_shift/su_max 0.000
_refine_ls_shift/su_mean 0.000
_refine_ls_structure_factor_coef Fsqd
_refine_ls_weighting_details 'w=1/[\s^2^(Fo^2^)+(0.0746P)^2^+0.1667P] where P=(Fo^2^+2Fc^2^)/3'
_refine_ls_weighting_scheme calc
_refine_ls_wR_factor_gt 0.1127
_refine_ls_wR_factor_ref 0.1227
_reflns_Friedel_coverage 0.000
_reflns_number_gt 1544
_reflns_number_total 1972
_reflns_threshold_expression 'I > 2\s(I)'
_cod_data_source_file d2ce01505f2.cif
_cod_data_source_block cmpd5
_cod_depositor_comments 'Adding full bibliography for 7246127--7246132.cif.'
_cod_original_cell_volume 521.98(6)
_cod_database_code 7246127
_shelx_shelxl_version_number 2018/3
_shelx_space_group_comment
;
The symmetry employed for this shelxl refinement is uniquely defined
by the following loop, which should always be used as a source of
symmetry information in preference to the above space-group names.
They are only intended as comments.
;
_shelx_estimated_absorpt_t_max 0.972
_shelx_estimated_absorpt_t_min 0.848
_diffrn_measurement_ambient_temperature_device_make 'Oxford Crysostream 700'
_olex2_refinement_description
;
1. Fixed Uiso
 At 1.2 times of:
  All C(H) groups
 At 1.5 times of:
  All C(H,H,H) groups
2. Restrained distances
 O2-H2A
 0.85 with sigma of 0.002
 N1-H1 \\sim N5-H5A \\sim N5-H5B \\sim N6-H6A \\sim N6-H6B
 with sigma of 0.002
3.a Aromatic/amide H refined with riding coordinates:
 C2(H2), C3(H3), C4(H4)
3.b Idealised Me refined as rotating group:
 C9(H9A,H9B,H9C)
;
_olex2_submission_special_instructions 'No special instructions were received'

loop_
_space_group_symop_operation_xyz
'x, y, z'
'-x, -y, -z'

loop_
_atom_site_label
_atom_site_type_symbol
_atom_site_fract_x
_atom_site_fract_y
_atom_site_fract_z
_atom_site_U_iso_or_equiv
_atom_site_adp_type
_atom_site_occupancy
_atom_site_site_symmetry_order
_atom_site_calc_flag
_atom_site_refinement_flags_posn
_atom_site_refinement_flags_adp
_atom_site_refinement_flags_occupancy
_atom_site_disorder_assembly
_atom_site_disorder_group
O1 O 0.0046(2) 0.32920(19) 0.22676(17) 0.0358(4) Uani 1 1 d . . . . .
O2 O 0.0866(2) -0.0015(2) 0.36051(18) 0.0387(4) Uani 1 1 d D . . . .
H2A H -0.0209(19) -0.071(4) 0.351(5) 0.085(13) Uiso 1 1 d D . . . .
N1 N 0.1938(2) 0.3651(2) 0.4688(2) 0.0312(4) Uani 1 1 d D . . . .
H1 H 0.158(3) 0.2487(17) 0.456(3) 0.039(7) Uiso 1 1 d D . . . .
N2 N 0.2961(2) 0.2130(2) 0.7289(2) 0.0319(4) Uani 1 1 d . . . . .
N3 N 0.5395(2) 0.2195(2) 0.9351(2) 0.0322(4) Uani 1 1 d . . . . .
N4 N 0.5542(2) 0.4718(2) 0.8116(2) 0.0316(4) Uani 1 1 d . . . . .
N5 N 0.2896(3) -0.0244(2) 0.8546(2) 0.0360(4) Uani 1 1 d D . . . .
H5A H 0.338(3) -0.083(3) 0.922(3) 0.048(8) Uiso 1 1 d D . . . .
H5B H 0.180(2) -0.091(3) 0.796(3) 0.052(8) Uiso 1 1 d D . . . .
N6 N 0.7839(2) 0.4729(2) 1.0101(2) 0.0336(4) Uani 1 1 d D . . . .
H6A H 0.844(3) 0.575(2) 0.979(3) 0.031(6) Uiso 1 1 d D . . . .
H6B H 0.835(3) 0.414(3) 1.074(3) 0.046(7) Uiso 1 1 d D . . . .
C1 C 0.1112(3) 0.4296(3) 0.3483(2) 0.0318(5) Uani 1 1 d . . . . .
C2 C 0.1548(3) 0.6127(3) 0.3734(2) 0.0342(5) Uani 1 1 d . . . . .
H2 H 0.096350 0.663795 0.297348 0.041 Uiso 1 1 calc R U . . .
C3 C 0.2781(3) 0.7139(3) 0.5041(3) 0.0357(5) Uani 1 1 d . . . . .
H3 H 0.306650 0.834960 0.517421 0.043 Uiso 1 1 calc R U . . .
C4 C 0.3642(3) 0.6402(3) 0.6205(2) 0.0342(5) Uani 1 1 d . . . . .
H4 H 0.452837 0.711023 0.710454 0.041 Uiso 1 1 calc R U . . .
C5 C 0.3181(3) 0.4666(3) 0.6014(2) 0.0313(4) Uani 1 1 d . . . . .
C6 C 0.3944(3) 0.3772(3) 0.7225(2) 0.0310(4) Uani 1 1 d . . . . .
C7 C 0.6220(3) 0.3842(3) 0.9177(2) 0.0307(4) Uani 1 1 d . . . . .
C8 C 0.3762(3) 0.1382(3) 0.8396(2) 0.0318(4) Uani 1 1 d . . . . .
C9 C 0.1464(3) -0.0054(3) 0.2087(3) 0.0416(5) Uani 1 1 d . . . . .
H9A H 0.051620 -0.091997 0.126546 0.062 Uiso 1 1 calc R U . . .
H9B H 0.253957 -0.034978 0.223344 0.062 Uiso 1 1 calc R U . . .
H9C H 0.174520 0.108147 0.172410 0.062 Uiso 1 1 calc R U . . .

loop_
_atom_site_aniso_label
_atom_site_aniso_U_11
_atom_site_aniso_U_22
_atom_site_aniso_U_33
_atom_site_aniso_U_23
_atom_site_aniso_U_13
_atom_site_aniso_U_12
O1 0.0396(8) 0.0375(8) 0.0236(7) 0.0047(6) -0.0022(6) 0.0097(6)
O2 0.0442(9) 0.0413(8) 0.0258(7) 0.0035(6) 0.0032(6) 0.0116(7)
N1 0.0366(9) 0.0325(9) 0.0203(8) 0.0038(7) 0.0013(7) 0.0096(7)
N2 0.0392(9) 0.0315(9) 0.0213(8) 0.0027(7) 0.0001(7) 0.0111(7)
N3 0.0394(10) 0.0338(9) 0.0197(8) 0.0023(7) 0.0003(7) 0.0117(7)
N4 0.0366(9) 0.0347(9) 0.0209(8) 0.0038(7) 0.0013(7) 0.0117(7)
N5 0.0420(10) 0.0319(9) 0.0274(9) 0.0051(7) -0.0040(7) 0.0097(8)
N6 0.0371(9) 0.0354(9) 0.0234(8) 0.0061(7) -0.0002(7) 0.0093(7)
C1 0.0345(10) 0.0384(11) 0.0199(9) 0.0050(8) 0.0025(8) 0.0110(8)
C2 0.0401(11) 0.0399(11) 0.0226(9) 0.0070(8) 0.0042(8) 0.0148(9)
C3 0.0453(12) 0.0345(11) 0.0259(10) 0.0035(8) 0.0057(9) 0.0136(9)
C4 0.0403(11) 0.0363(10) 0.0211(9) 0.0023(8) 0.0017(8) 0.0104(9)
C5 0.0348(10) 0.0372(11) 0.0194(9) 0.0038(8) 0.0031(8) 0.0113(8)
C6 0.0390(11) 0.0344(10) 0.0180(9) 0.0020(8) 0.0024(8) 0.0131(8)
C7 0.0388(11) 0.0353(10) 0.0169(9) 0.0020(8) 0.0037(8) 0.0135(8)
C8 0.0387(11) 0.0346(10) 0.0199(9) 0.0014(8) 0.0021(8) 0.0130(8)
C9 0.0515(13) 0.0430(12) 0.0300(11) 0.0069(9) 0.0074(10) 0.0170(10)

loop_
_atom_type_symbol
_atom_type_description
_atom_type_scat_dispersion_real
_atom_type_scat_dispersion_imag
_atom_type_scat_source
C C 0.0181 0.0091 'International Tables Vol C Tables 4.2.6.8 and 6.1.1.4'
H H 0.0000 0.0000 'International Tables Vol C Tables 4.2.6.8 and 6.1.1.4'
N N 0.0311 0.0180 'International Tables Vol C Tables 4.2.6.8 and 6.1.1.4'
O O 0.0492 0.0322 'International Tables Vol C Tables 4.2.6.8 and 6.1.1.4'

loop_
_geom_angle_atom_site_label_1
_geom_angle_atom_site_label_2
_geom_angle_atom_site_label_3
_geom_angle
_geom_angle_site_symmetry_1
_geom_angle_site_symmetry_3
_geom_angle_publ_flag
C9 O2 H2A 111(3) . . ?
C1 N1 H1 114.7(17) . . ?
C5 N1 H1 121.8(17) . . ?
C5 N1 C1 123.44(18) . . ?
C6 N2 C8 113.84(17) . . ?
C7 N3 C8 115.74(18) . . ?
C6 N4 C7 113.54(18) . . ?
H5A N5 H5B 113(3) . . ?
C8 N5 H5A 122.4(18) . . ?
C8 N5 H5B 124.7(19) . . ?
H6A N6 H6B 125(2) . . ?
C7 N6 H6A 115.2(16) . . ?
C7 N6 H6B 117.4(18) . . ?
O1 C1 N1 119.79(19) . . ?
O1 C1 C2 124.54(19) . . ?
N1 C1 C2 115.67(18) . . ?
C1 C2 H2 119.5 . . ?
C3 C2 C1 121.07(19) . . ?
C3 C2 H2 119.5 . . ?
C2 C3 H3 119.8 . . ?
C2 C3 C4 120.4(2) . . ?
C4 C3 H3 119.8 . . ?
C3 C4 H4 120.6 . . ?
C5 C4 C3 118.8(2) . . ?
C5 C4 H4 120.6 . . ?
N1 C5 C6 117.05(18) . . ?
C4 C5 N1 120.45(19) . . ?
C4 C5 C6 122.49(19) . . ?
N2 C6 C5 117.09(18) . . ?
N4 C6 N2 127.67(19) . . ?
N4 C6 C5 115.23(18) . . ?
N3 C7 N4 125.05(19) . . ?
N3 C7 N6 118.75(18) . . ?
N6 C7 N4 116.20(18) . . ?
N3 C8 N2 124.14(19) . . ?
N5 C8 N2 118.35(18) . . ?
N5 C8 N3 117.51(18) . . ?
O2 C9 H9A 109.5 . . ?
O2 C9 H9B 109.5 . . ?
O2 C9 H9C 109.5 . . ?
H9A C9 H9B 109.5 . . ?
H9A C9 H9C 109.5 . . ?
H9B C9 H9C 109.5 . . ?

loop_
_geom_bond_atom_site_label_1
_geom_bond_atom_site_label_2
_geom_bond_distance
_geom_bond_site_symmetry_2
_geom_bond_publ_flag
O1 C1 1.257(3) . ?
O2 H2A 0.851(2) . ?
O2 C9 1.435(3) . ?
N1 H1 0.906(13) . ?
N1 C1 1.373(3) . ?
N1 C5 1.372(3) . ?
N2 C6 1.336(3) . ?
N2 C8 1.364(3) . ?
N3 C7 1.335(3) . ?
N3 C8 1.348(3) . ?
N4 C6 1.326(3) . ?
N4 C7 1.363(3) . ?
N5 H5A 0.906(13) . ?
N5 H5B 0.906(13) . ?
N5 C8 1.321(3) . ?
N6 H6A 0.906(13) . ?
N6 H6B 0.906(13) . ?
N6 C7 1.338(3) . ?
C1 C2 1.436(3) . ?
C2 H2 0.9500 . ?
C2 C3 1.358(3) . ?
C3 H3 0.9500 . ?
C3 C4 1.414(3) . ?
C4 H4 0.9500 . ?
C4 C5 1.356(3) . ?
C5 C6 1.489(3) . ?
C9 H9A 0.9800 . ?
C9 H9B 0.9800 . ?
C9 H9C 0.9800 . ?

loop_
_geom_hbond_atom_site_label_D
_geom_hbond_atom_site_label_H
_geom_hbond_atom_site_label_A
_geom_hbond_distance_DH
_geom_hbond_distance_HA
_geom_hbond_distance_DA
_geom_hbond_angle_DHA
_geom_hbond_site_symmetry_A
_geom_hbond_publ_flag
O2 H2A N2 0.851(2) 2.099(11) 2.928(2) 165(4) 2_556 yes
N1 H1 O2 0.906(13) 2.027(15) 2.907(2) 164(2) . yes
N5 H5A N3 0.906(13) 2.087(13) 2.991(3) 176(3) 2_657 yes
N5 H5B O1 0.906(13) 2.00(2) 2.764(2) 141(3) 2_556 yes
N6 H6A O1 0.906(13) 2.307(19) 3.037(2) 137(2) 2_666 yes
N6 H6B O1 0.906(13) 2.071(15) 2.961(2) 167(2) 1_656 yes

loop_
_geom_torsion_atom_site_label_1
_geom_torsion_atom_site_label_2
_geom_torsion_atom_site_label_3
_geom_torsion_atom_site_label_4
_geom_torsion
_geom_torsion_site_symmetry_1
_geom_torsion_site_symmetry_2
_geom_torsion_site_symmetry_3
_geom_torsion_site_symmetry_4
_geom_torsion_publ_flag
O1 C1 C2 C3 -176.7(2) . . . . ?
N1 C1 C2 C3 3.7(3) . . . . ?
N1 C5 C6 N2 -24.0(3) . . . . ?
N1 C5 C6 N4 155.80(19) . . . . ?
C1 N1 C5 C4 0.8(3) . . . . ?
C1 N1 C5 C6 179.41(18) . . . . ?
C1 C2 C3 C4 -1.2(3) . . . . ?
C2 C3 C4 C5 -1.7(3) . . . . ?
C3 C4 C5 N1 1.9(3) . . . . ?
C3 C4 C5 C6 -176.6(2) . . . . ?
C4 C5 C6 N2 154.5(2) . . . . ?
C4 C5 C6 N4 -25.6(3) . . . . ?
C5 N1 C1 O1 176.84(19) . . . . ?
C5 N1 C1 C2 -3.5(3) . . . . ?
C6 N2 C8 N3 0.0(3) . . . . ?
C6 N2 C8 N5 -179.83(19) . . . . ?
C6 N4 C7 N3 -0.5(3) . . . . ?
C6 N4 C7 N6 179.50(18) . . . . ?
C7 N3 C8 N2 0.9(3) . . . . ?
C7 N3 C8 N5 -179.29(19) . . . . ?
C7 N4 C6 N2 1.6(3) . . . . ?
C7 N4 C6 C5 -178.22(17) . . . . ?
C8 N2 C6 N4 -1.4(3) . . . . ?
C8 N2 C6 C5 178.45(18) . . . . ?
C8 N3 C7 N4 -0.6(3) . . . . ?
C8 N3 C7 N6 179.38(19) . . . . ?
